data_7228498
loop_
_publ_author_name
'Danylyuk, Oksana'

_publ_section_title
;
 Exploring cucurbit[6]uril-peptide interactions in the solid state:
 crystal structure of cucurbit[6]uril complexes with glycyl-containing
 dipeptides
;
_journal_name_full CrystEngComm
_journal_paper_doi 10.1039/C7CE00881C
_journal_year 2017
_chemical_absolute_configuration syn
_chemical_formula_sum 'C49 H51 N27 O27.5'
_chemical_formula_weight 1458.17
_chemical_name_common 'cucurbit[6]uril/Gly-Trp exclusion complex'
_chemical_name_systematic
;
 ?
;
_space_group_crystal_system monoclinic
_space_group_IT_number 4
_space_group_name_Hall 'P 2yb'
_space_group_name_H-M_alt 'P 1 21 1'
_symmetry_space_group_name_Hall 'P 2yb'
_symmetry_space_group_name_H-M 'P 1 21 1'
_atom_sites_solution_hydrogens geom
_audit_creation_method SHELXL-2013
_audit_update_record
;
2017-05-05 deposited with the CCDC.
2017-06-15 downloaded from the CCDC.
;
_cell_angle_alpha 90
_cell_angle_beta 108.761(2)
_cell_angle_gamma 90
_cell_formula_units_Z 2
_cell_length_a 12.6736(2)
_cell_length_b 15.6598(2)
_cell_length_c 16.4846(3)
_cell_measurement_reflns_used 13787
_cell_measurement_temperature 100.0(1)
_cell_measurement_theta_max 71.76
_cell_measurement_theta_min 3.68
_cell_volume 3097.81(9)
_computing_cell_refinement
;
CrysAlisPro, Agilent Technologies,
Version 1.171.35.15 (release 03-08-2011 CrysAlis171 .NET)
(compiled Aug  3 2011,13:03:54)
;
_computing_data_collection
;
CrysAlisPro, Agilent Technologies,
Version 1.171.35.15 (release 03-08-2011 CrysAlis171 .NET)
(compiled Aug  3 2011,13:03:54)
;
_computing_data_reduction
;
CrysAlisPro, Agilent Technologies,
Version 1.171.35.15 (release 03-08-2011 CrysAlis171 .NET)
(compiled Aug  3 2011,13:03:54)
;
_computing_structure_refinement 'SHELXL-2013 (Sheldrick, 2013)'
_diffrn_ambient_temperature 100.0(1)
_diffrn_detector_area_resol_mean 16.3
_diffrn_measured_fraction_theta_full 1.000
_diffrn_measured_fraction_theta_max 0.989
_diffrn_measurement_device_type 'SuperNova, Dual, Cu at zero, Eos'
_diffrn_radiation_type CuK\a
_diffrn_radiation_wavelength 1.54184
_diffrn_reflns_av_R_equivalents 0.0249
_diffrn_reflns_av_unetI/netI 0.0317
_diffrn_reflns_Laue_measured_fraction_full 1.000
_diffrn_reflns_Laue_measured_fraction_max 0.989
_diffrn_reflns_limit_h_max 10
_diffrn_reflns_limit_h_min -15
_diffrn_reflns_limit_k_max 18
_diffrn_reflns_limit_k_min -19
_diffrn_reflns_limit_l_max 20
_diffrn_reflns_limit_l_min -16
_diffrn_reflns_number 21272
_diffrn_reflns_point_group_measured_fraction_full 0.999
_diffrn_reflns_point_group_measured_fraction_max 0.978
_diffrn_reflns_theta_full 67.684
_diffrn_reflns_theta_max 71.914
_diffrn_reflns_theta_min 3.683
_diffrn_source 'SuperNova (Cu) X-ray Source'
_exptl_absorpt_coefficient_mu 1.128
_exptl_absorpt_correction_T_max 1.0000
_exptl_absorpt_correction_T_min 0.778
_exptl_absorpt_correction_type multi-scan
_exptl_absorpt_process_details
;
CrysAlisPro, Agilent Technologies,
Version 1.171.35.15 (release 03-08-2011 CrysAlis171 .NET)
(compiled Aug  3 2011,13:03:54)
Empirical absorption correction using spherical harmonics,
 implemented in SCALE3 ABSPACK scaling algorithm.
;
_exptl_crystal_colour colourless
_exptl_crystal_density_diffrn 1.563
_exptl_crystal_description plate
_exptl_crystal_F_000 1508
_refine_diff_density_max 0.690
_refine_diff_density_min -0.324
_refine_diff_density_rms 0.072
_refine_ls_abs_structure_details
;
 Flack x determined using 5102 quotients [(I+)-(I-)]/[(I+)+(I-)]
 (Parsons and Flack (2004), Acta Cryst. A60, s61).
;
_refine_ls_abs_structure_Flack -0.27(19)
_refine_ls_extinction_method none
_refine_ls_goodness_of_fit_ref 1.042
_refine_ls_hydrogen_treatment constr
_refine_ls_matrix_type full
_refine_ls_number_parameters 1182
_refine_ls_number_reflns 11900
_refine_ls_number_restraints 321
_refine_ls_restrained_S_all 1.032
_refine_ls_R_factor_all 0.0668
_refine_ls_R_factor_gt 0.0647
_refine_ls_shift/su_max 0.000
_refine_ls_shift/su_mean 0.000
_refine_ls_structure_factor_coef Fsqd
_refine_ls_weighting_details 'w=1/[\s^2^(Fo^2^)+(0.1322P)^2^+1.5274P] where P=(Fo^2^+2Fc^2^)/3'
_refine_ls_weighting_scheme calc
_refine_ls_wR_factor_gt 0.1792
_refine_ls_wR_factor_ref 0.1820
_reflns_Friedel_coverage 0.902
_reflns_Friedel_fraction_full 0.998
_reflns_Friedel_fraction_max 0.965
_reflns_number_gt 11327
_reflns_number_total 11900
_reflns_threshold_expression 'I > 2\s(I)'
_cod_data_source_file c7ce00881c1.cif
_cod_data_source_block q6_glytrp_lepszy
_cod_original_formula_sum 'C49 H51 N27 O27.50'
_cod_database_code 7228498
_shelx_space_group_comment
;
The symmetry employed for this shelxl refinement is uniquely defined
by the following loop, which should always be used as a source of
symmetry information in preference to the above space-group names.
They are only intended as comments.
;
_shelxl_version_number 2013-3

loop_
_space_group_symop_operation_xyz
'x, y, z'
'-x, y+1/2, -z'

loop_
_atom_site_label
_atom_site_type_symbol
_atom_site_fract_x
_atom_site_fract_y
_atom_site_fract_z
_atom_site_U_iso_or_equiv
_atom_site_adp_type
_atom_site_occupancy
_atom_site_site_symmetry_order
_atom_site_calc_flag
_atom_site_refinement_flags_posn
_atom_site_refinement_flags_adp
_atom_site_refinement_flags_occupancy
_atom_site_disorder_assembly
_atom_site_disorder_group
O1W O 0.1562(4) 0.3515(3) -0.1307(3) 0.0428(9) Uani 1 1 d . . . . .
O2W O 0.3225(4) 0.4993(3) 0.3082(3) 0.0559(12) Uani 1 1 d . . . . .
O3W O 0.4333(4) 0.8518(3) -0.0803(3) 0.0466(10) Uani 1 1 d . . . . .
O4W O 0.2952(9) 0.7146(6) -0.0925(6) 0.123(4) Uani 1 1 d . . . . .
O7W O 0.733(3) 0.8423(8) 0.2635(8) 0.074(7) Uani 0.57(5) 1 d . . P A 1
O7WA O 0.666(3) 0.8493(13) 0.2654(18) 0.106(9) Uani 0.43(5) 1 d . . P A 2
O9WA O 0.413(2) 0.4360(16) 0.4849(13) 0.138(9) Uani 0.473(7) 1 d . . P B 1
O8WA O 0.3327(17) 1.2152(11) -0.3585(11) 0.098(5) Uani 0.473(7) 1 d . . P B 1
O14A O 0.3604(14) 1.2653(9) -0.5150(10) 0.082(4) Uani 0.473(7) 1 d . . P B 1
O6W O 0.1141(11) 0.2011(7) -0.2167(8) 0.066(3) Uani 0.473(7) 1 d . . P B 1
O13W O 0.1168(13) 1.2008(11) -0.3818(10) 0.089(4) Uani 0.473(7) 1 d . . P B 1
O5WA O -0.060(4) 0.5834(18) -0.494(2) 0.153(17) Uani 0.473(7) 1 d . . P B 1
O12A O 0.2072(16) 0.4668(9) -0.4709(9) 0.090(5) Uani 0.473(7) 1 d . . P B 1
O15W O 0.0793(14) 0.3697(10) -0.4152(10) 0.098(5) Uani 0.473(7) 1 d . . P B 1
C8X C -0.356(2) 0.2311(14) -0.392(2) 0.032(4) Uani 0.473(7) 1 d D U P B 1
C9X C -0.3577(13) 0.1505(7) -0.4258(9) 0.051(3) Uani 0.473(7) 1 d D U P B 1
H9X H -0.4247 0.1202 -0.4529 0.061 Uiso 0.473(7) 1 calc R U P B 1
C10X C -0.2528(14) 0.1176(11) -0.4169(12) 0.057(4) Uani 0.473(7) 1 d D U P B 1
H10X H -0.2476 0.0613 -0.4365 0.069 Uiso 0.473(7) 1 calc R U P B 1
C11X C -0.1546(19) 0.1638(11) -0.380(2) 0.055(4) Uani 0.473(7) 1 d D U P B 1
H11X H -0.0848 0.1392 -0.3771 0.066 Uiso 0.473(7) 1 calc R U P B 1
C12X C -0.1586(11) 0.2447(9) -0.3489(8) 0.043(3) Uani 0.473(7) 1 d D U P B 1
H12X H -0.0919 0.2752 -0.3214 0.052 Uiso 0.473(7) 1 calc R U P B 1
C13X C -0.2627(11) 0.2811(7) -0.3582(7) 0.032(2) Uani 0.473(7) 1 d D U P B 1
N3X N -0.4496(9) 0.2800(6) -0.3937(6) 0.038(2) Uani 0.473(7) 1 d . U P B 1
H3X H -0.5198 0.2641 -0.4146 0.045 Uiso 0.473(7) 1 calc R U P B 1
C7X C -0.4104(12) 0.3583(8) -0.3564(7) 0.037(2) Uani 0.473(7) 1 d . U P B 1
H7X H -0.4560 0.4021 -0.3455 0.044 Uiso 0.473(7) 1 calc R U P B 1
C6X C -0.294(2) 0.3640(12) -0.337(2) 0.031(4) Uani 0.473(7) 1 d . U P B 1
C5X C -0.2194(15) 0.4317(11) -0.2911(12) 0.031(3) Uani 0.473(7) 1 d . U P B 1
H5X1 H -0.1518 0.4055 -0.2506 0.037 Uiso 0.473(7) 1 calc R U P B 1
H5X2 H -0.2571 0.4646 -0.2571 0.037 Uiso 0.473(7) 1 calc R U P B 1
N2X N -0.101(2) 0.549(2) -0.306(2) 0.032(4) Uani 0.473(7) 1 d . U P B 1
H2X H -0.1204 0.6019 -0.3004 0.038 Uiso 0.473(7) 1 calc R U P B 1
C3X C -0.1843(18) 0.4932(19) -0.3504(17) 0.030(4) Uani 0.473(7) 1 d . U P B 1
H3XA H -0.1547 0.4581 -0.3890 0.036 Uiso 0.473(7) 1 calc R U P B 1
O1X O 0.0490(9) 0.4542(6) -0.2705(6) 0.039(2) Uani 0.473(7) 1 d . U P B 1
C2X C 0.0099(14) 0.5294(11) -0.2684(11) 0.019(3) Uani 0.473(7) 1 d . U P B 1
O2X O -0.288(3) 0.6248(19) -0.388(2) 0.112(10) Uani 0.473(7) 1 d . U P B 1
C4X C -0.285(3) 0.555(3) -0.412(2) 0.041(6) Uani 0.473(7) 1 d . U P B 1
O3X O -0.353(3) 0.517(2) -0.4752(15) 0.100(10) Uani 0.473(7) 1 d . U P B 1
C1X C 0.0890(15) 0.5950(15) -0.2103(11) 0.028(4) Uani 0.473(7) 1 d . U P B 1
H1X1 H 0.0603 0.6533 -0.2272 0.034 Uiso 0.473(7) 1 calc R U P B 1
H1X2 H 0.0923 0.5856 -0.1502 0.034 Uiso 0.473(7) 1 calc R U P B 1
N1X N 0.1985(13) 0.5873(7) -0.2169(8) 0.022(2) Uani 0.473(7) 1 d . U P B 1
H1XA H 0.2444 0.6262 -0.1819 0.033 Uiso 0.473(7) 1 calc R U P B 1
H1XB H 0.1956 0.5970 -0.2720 0.033 Uiso 0.473(7) 1 calc R U P B 1
H1XC H 0.2250 0.5337 -0.2011 0.033 Uiso 0.473(7) 1 calc R U P B 1
O10W O -0.4686(10) 0.6006(8) -0.6126(9) 0.083(4) Uani 0.527(7) 1 d . . P B 2
O5W O -0.0946(17) 0.5985(18) -0.5169(18) 0.101(9) Uani 0.527(7) 1 d . . P B 2
O9W O 0.4578(10) 0.4285(8) 0.4399(8) 0.070(3) Uani 0.527(7) 1 d . . P B 2
O11W O 0.2788(14) 0.3812(14) 0.4870(9) 0.108(5) Uani 0.527(7) 1 d . . P B 2
O12W O 0.1720(16) 0.4508(9) -0.4125(12) 0.105(5) Uani 0.527(7) 1 d . . P B 2
O8W O 0.2796(16) 1.1778(8) -0.3182(14) 0.114(6) Uani 0.527(7) 1 d . . P B 2
O14W O 0.3355(16) 1.2151(15) -0.4703(13) 0.124(7) Uani 0.527(7) 1 d . . P B 2
C8XA C -0.2544(18) 0.2171(8) -0.3799(9) 0.069(5) Uani 0.527(7) 1 d D . P B 2
C9XA C -0.194(3) 0.1470(15) -0.3947(19) 0.083(10) Uani 0.527(7) 1 d D . P B 2
H9XA H -0.2324 0.0965 -0.4193 0.100 Uiso 0.527(7) 1 calc R U P B 2
C10A C -0.080(3) 0.1496(14) -0.3747(14) 0.119(11) Uani 0.527(7) 1 d D . P B 2
H10A H -0.0411 0.1034 -0.3892 0.143 Uiso 0.527(7) 1 calc R U P B 2
C11A C -0.023(2) 0.2210(14) -0.3328(12) 0.102(8) Uani 0.527(7) 1 d D U P B 2
H11A H 0.0557 0.2212 -0.3144 0.122 Uiso 0.527(7) 1 calc R U P B 2
C12A C -0.0785(13) 0.2913(13) -0.3174(9) 0.077(5) Uani 0.527(7) 1 d D U P B 2
H12A H -0.0380 0.3405 -0.2911 0.092 Uiso 0.527(7) 1 calc R U P B 2
C13A C -0.1956(14) 0.2899(10) -0.3408(8) 0.054(3) Uani 0.527(7) 1 d D U P B 2
C7XA C -0.3760(16) 0.3127(13) -0.3659(9) 0.065(3) Uani 0.527(7) 1 d . U P B 2
H7XA H -0.4445 0.3395 -0.3691 0.078 Uiso 0.527(7) 1 calc R U P B 2
N3XA N -0.367(3) 0.2321(19) -0.397(2) 0.064(7) Uani 0.527(7) 1 d . U P B 2
H3X3 H -0.4218 0.1972 -0.4227 0.076 Uiso 0.527(7) 1 calc R U P B 2
C6XA C -0.276(2) 0.3475(16) -0.331(3) 0.052(5) Uani 0.527(7) 1 d . U P B 2
C5XA C -0.255(3) 0.4430(16) -0.3043(17) 0.072(7) Uani 0.527(7) 1 d . U P B 2
H5X3 H -0.2115 0.4461 -0.2426 0.087 Uiso 0.527(7) 1 calc R U P B 2
H5X4 H -0.3279 0.4712 -0.3122 0.087 Uiso 0.527(7) 1 calc R U P B 2
N2XA N -0.099(3) 0.543(2) -0.293(2) 0.051(5) Uani 0.527(7) 1 d . U P B 2
H2XA H -0.1142 0.5861 -0.2650 0.061 Uiso 0.527(7) 1 calc R U P B 2
C3XA C -0.192(3) 0.4932(18) -0.357(2) 0.056(6) Uani 0.527(7) 1 d . U P B 2
H3X4 H -0.1622 0.4539 -0.3926 0.067 Uiso 0.527(7) 1 calc R U P B 2
O1XA O 0.033(2) 0.4807(17) -0.323(2) 0.188(15) Uani 0.527(7) 1 d . U P B 2
C2XA C 0.000(3) 0.521(3) -0.282(2) 0.081(8) Uani 0.527(7) 1 d . U P B 2
C4XA C -0.280(3) 0.545(2) -0.4085(17) 0.044(6) Uani 0.527(7) 1 d . U P B 2
O3XA O -0.3426(15) 0.5082(10) -0.4731(12) 0.044(3) Uani 0.527(7) 1 d . U P B 2
O2XA O -0.2898(8) 0.6232(8) -0.3855(5) 0.026(2) Uani 0.527(7) 1 d . U P B 2
C1XA C 0.077(2) 0.576(2) -0.215(2) 0.070(6) Uani 0.527(7) 1 d . U P B 2
H1X3 H 0.0904 0.5479 -0.1581 0.084 Uiso 0.527(7) 1 calc R U P B 2
H1X4 H 0.0395 0.6309 -0.2131 0.084 Uiso 0.527(7) 1 calc R U P B 2
N1XA N 0.194(2) 0.594(2) -0.228(2) 0.117(11) Uani 0.527(7) 1 d . U P B 2
H1X6 H 0.2358 0.6290 -0.1862 0.176 Uiso 0.527(7) 1 calc R U P B 2
H1X7 H 0.1828 0.6189 -0.2802 0.176 Uiso 0.527(7) 1 calc R U P B 2
H1X8 H 0.2314 0.5436 -0.2263 0.176 Uiso 0.527(7) 1 calc R U P B 2
O8 O 0.3249(3) 0.8903(2) 0.1296(2) 0.0274(7) Uani 1 1 d . . . . .
O1 O -0.1136(3) 0.6761(2) -0.1818(2) 0.0346(8) Uani 1 1 d . . . . .
O10 O 0.6687(3) 0.8233(2) -0.0794(2) 0.0324(7) Uani 1 1 d . . . . .
O6 O -0.0122(4) 0.7072(3) -0.3627(3) 0.0475(11) Uani 1 1 d . . . . .
O12 O 0.2200(3) 1.0439(2) -0.2167(2) 0.0345(8) Uani 1 1 d . . . . .
O7 O 0.1528(3) 1.0022(2) -0.0342(2) 0.0294(7) Uani 1 1 d . . . . .
O3 O 0.3055(3) 0.4908(2) -0.0609(2) 0.0293(7) Uani 1 1 d . . . . .
O9 O 0.5774(3) 0.7992(2) 0.0930(2) 0.0282(7) Uani 1 1 d . . . . .
O2 O 0.0685(3) 0.5625(2) -0.0210(2) 0.0281(7) Uani 1 1 d . . . . .
O5 O 0.2234(3) 0.6246(2) -0.3889(3) 0.0400(9) Uani 1 1 d . . . . .
N15 N 0.1586(3) 0.8210(2) 0.1134(2) 0.0243(7) Uani 1 1 d . . . . .
N3 N 0.0597(3) 0.6923(2) 0.0435(3) 0.0256(8) Uani 1 1 d . . . . .
N2 N -0.0780(3) 0.7706(2) -0.0691(3) 0.0277(8) Uani 1 1 d . . . . .
O11 O 0.4720(4) 0.9315(2) -0.2266(3) 0.0397(9) Uani 1 1 d . . . . .
N20 N 0.6198(4) 0.7326(3) -0.1970(3) 0.0313(9) Uani 1 1 d . . . . .
N17 N 0.4855(3) 0.6860(2) 0.1314(3) 0.0248(8) Uani 1 1 d . . . . .
N16 N 0.3142(3) 0.7435(2) 0.1441(3) 0.0245(8) Uani 1 1 d . . . . .
N18 N 0.5994(3) 0.6595(2) 0.0569(3) 0.0265(8) Uani 1 1 d . . . . .
N12 N -0.0400(4) 0.8432(3) -0.3212(3) 0.0312(9) Uani 1 1 d . . . . .
N19 N 0.6628(3) 0.6763(3) -0.0672(3) 0.0299(8) Uani 1 1 d . . . . .
N7 N 0.5431(3) 0.5550(2) -0.1319(3) 0.0291(8) Uani 1 1 d . . . . .
O4 O 0.3869(3) 0.5114(2) -0.2415(3) 0.0381(8) Uani 1 1 d . . . . .
N11 N 0.0693(4) 0.8254(3) -0.4006(3) 0.0302(9) Uani 1 1 d . . . . .
C27 C 0.2713(4) 0.8251(3) 0.1286(3) 0.0228(8) Uani 1 1 d . . . . .
C29 C 0.5555(4) 0.7230(3) 0.0930(3) 0.0229(9) Uani 1 1 d . . . . .
N23 N 0.1699(4) 0.9530(3) -0.3340(3) 0.0286(8) Uani 1 1 d . . . . .
N6 N 0.4888(3) 0.5345(3) -0.0056(3) 0.0288(8) Uani 1 1 d . . . . .
N5 N 0.3752(3) 0.5614(2) 0.0684(3) 0.0263(8) Uani 1 1 d . . . . .
N24 N 0.0453(4) 0.9817(3) -0.2692(3) 0.0309(9) Uani 1 1 d . . . . .
N1 N -0.1042(3) 0.8219(3) -0.1991(3) 0.0306(9) Uani 1 1 d . . . . .
C7 C 0.4738(4) 0.5534(3) -0.2138(4) 0.0313(10) Uani 1 1 d . . . . .
N13 N -0.0039(4) 0.9543(3) -0.1409(3) 0.0281(8) Uani 1 1 d . . . . .
N22 N 0.3378(4) 0.8934(3) -0.3530(3) 0.0288(8) Uani 1 1 d . . . . .
N14 N 0.0399(3) 0.8940(2) -0.0116(2) 0.0232(7) Uani 1 1 d . . . . .
C15 C 0.1213(4) 0.7357(3) 0.1227(3) 0.0234(9) Uani 1 1 d . . . . .
H15 H 0.0800 0.7339 0.1651 0.028 Uiso 1 1 calc R U . . .
C17 C 0.4817(4) 0.5942(3) 0.1233(3) 0.0243(9) Uani 1 1 d . . . . .
H17 H 0.5066 0.5652 0.1804 0.029 Uiso 1 1 calc R U . . .
C1 C -0.0989(4) 0.7490(3) -0.1526(3) 0.0271(9) Uani 1 1 d . . . . .
C25 C 0.0715(4) 0.9552(3) -0.0595(3) 0.0261(9) Uani 1 1 d . . . . .
N10 N 0.2361(4) 0.7671(3) -0.4208(3) 0.0295(9) Uani 1 1 d . . . . .
C31 C 0.6511(4) 0.7519(3) -0.1113(3) 0.0302(10) Uani 1 1 d . . . . .
N4 N 0.2092(3) 0.6107(2) 0.0982(3) 0.0252(8) Uani 1 1 d . . . . .
N9 N 0.3908(4) 0.6908(3) -0.3759(3) 0.0328(9) Uani 1 1 d . . . . .
C3 C 0.1086(4) 0.6166(3) 0.0337(3) 0.0255(9) Uani 1 1 d . . . . .
N8 N 0.5167(4) 0.6043(3) -0.2620(3) 0.0349(9) Uani 1 1 d . . . . .
C11 C 0.0042(4) 0.7845(3) -0.3621(3) 0.0321(10) Uani 1 1 d . . . . .
N21 N 0.4927(4) 0.8175(3) -0.3087(3) 0.0331(9) Uani 1 1 d . . . . .
C30 C 0.6927(4) 0.6725(3) 0.0253(3) 0.0287(10) Uani 1 1 d . . . . .
H30A H 0.7305 0.7265 0.0496 0.034 Uiso 1 1 calc R U . . .
H30B H 0.7467 0.6255 0.0466 0.034 Uiso 1 1 calc R U . . .
C33 C 0.4377(4) 0.8857(3) -0.2897(3) 0.0306(10) Uani 1 1 d . . . . .
C26 C 0.0861(4) 0.8936(3) 0.0808(3) 0.0249(9) Uani 1 1 d . . . . .
H26A H 0.0244 0.8927 0.1054 0.030 Uiso 1 1 calc R U . . .
H26B H 0.1289 0.9469 0.0999 0.030 Uiso 1 1 calc R U . . .
C4 C 0.2861(4) 0.5416(3) 0.1020(3) 0.0274(9) Uani 1 1 d . . . . .
H4A H 0.3193 0.5237 0.1625 0.033 Uiso 1 1 calc R U . . .
H4B H 0.2438 0.4924 0.0699 0.033 Uiso 1 1 calc R U . . .
C18 C 0.5607(4) 0.5752(3) 0.0706(3) 0.0275(9) Uani 1 1 d . . . . .
H18 H 0.6238 0.5372 0.1025 0.033 Uiso 1 1 calc R U . . .
C21 C 0.4306(4) 0.7755(3) -0.3877(3) 0.0315(10) Uani 1 1 d . . . . .
H21 H 0.4719 0.7755 -0.4302 0.038 Uiso 1 1 calc R U . . .
C5 C 0.3824(4) 0.5258(3) -0.0048(3) 0.0270(9) Uani 1 1 d . . . . .
C19 C 0.6448(4) 0.6022(3) -0.1227(3) 0.0289(10) Uani 1 1 d . . . . .
H19 H 0.7113 0.5638 -0.1068 0.035 Uiso 1 1 calc R U . . .
C34 C 0.2671(4) 0.9677(3) -0.3609(3) 0.0294(10) Uani 1 1 d . . . . .
H34A H 0.2418 0.9866 -0.4214 0.035 Uiso 1 1 calc R U . . .
H34B H 0.3118 1.0146 -0.3260 0.035 Uiso 1 1 calc R U . . .
C23 C 0.0667(4) 0.9171(3) -0.3919(3) 0.0286(10) Uani 1 1 d . . . . .
H23 H 0.0418 0.9467 -0.4487 0.034 Uiso 1 1 calc R U . . .
C8 C 0.4620(5) 0.6168(3) -0.3537(3) 0.0336(11) Uani 1 1 d . . . . .
H8A H 0.5199 0.6216 -0.3818 0.040 Uiso 1 1 calc R U . . .
H8B H 0.4168 0.5655 -0.3771 0.040 Uiso 1 1 calc R U . . .
C12 C -0.1331(4) 0.8222(4) -0.2911(3) 0.0324(10) Uani 1 1 d . . . . .
H121 H -0.1936 0.8641 -0.3150 0.039 Uiso 1 1 calc R U . . .
H122 H -0.1620 0.7651 -0.3132 0.039 Uiso 1 1 calc R U . . .
C35 C 0.1526(4) 0.9969(3) -0.2676(3) 0.0275(9) Uani 1 1 d . . . . .
C13 C -0.0978(4) 0.8979(3) -0.1479(3) 0.0274(9) Uani 1 1 d . . . . .
H13 H -0.1699 0.9300 -0.1659 0.033 Uiso 1 1 calc R U . . .
C9 C 0.2782(4) 0.6880(3) -0.3936(3) 0.0312(10) Uani 1 1 d . . . . .
C20 C 0.6229(4) 0.6420(3) -0.2132(3) 0.0299(10) Uani 1 1 d . . . . .
H20 H 0.6831 0.6272 -0.2378 0.036 Uiso 1 1 calc R U . . .
C22 C 0.3216(4) 0.8288(3) -0.4192(3) 0.0284(10) Uani 1 1 d . . . . .
H22 H 0.3102 0.8546 -0.4769 0.034 Uiso 1 1 calc R U . . .
C2 C -0.0582(4) 0.7087(3) -0.0008(3) 0.0293(10) Uani 1 1 d . . . . .
H2A H -0.0949 0.6543 -0.0250 0.035 Uiso 1 1 calc R U . . .
H2B H -0.0932 0.7293 0.0413 0.035 Uiso 1 1 calc R U . . .
C10 C 0.1179(4) 0.7831(3) -0.4580(3) 0.0314(10) Uani 1 1 d . . . . .
H101 H 0.1052 0.8187 -0.5098 0.038 Uiso 1 1 calc R U . . .
H102 H 0.0791 0.7280 -0.4761 0.038 Uiso 1 1 calc R U . . .
C16 C 0.2317(4) 0.6838(3) 0.1548(3) 0.0239(9) Uani 1 1 d . . . . .
H16 H 0.2489 0.6662 0.2160 0.029 Uiso 1 1 calc R U . . .
C36 C -0.0006(4) 1.0152(3) -0.2061(3) 0.0299(10) Uani 1 1 d . . . . .
H36A H -0.0774 1.0354 -0.2358 0.036 Uiso 1 1 calc R U . . .
H36B H 0.0442 1.0651 -0.1780 0.036 Uiso 1 1 calc R U . . .
C14 C -0.0708(4) 0.8619(3) -0.0558(3) 0.0237(9) Uani 1 1 d . . . . .
H14 H -0.1257 0.8822 -0.0280 0.028 Uiso 1 1 calc R U . . .
C32 C 0.6079(4) 0.7975(3) -0.2608(4) 0.0336(11) Uani 1 1 d . . . . .
H32A H 0.6461 0.7784 -0.3013 0.040 Uiso 1 1 calc R U . . .
H32B H 0.6453 0.8501 -0.2325 0.040 Uiso 1 1 calc R U . . .
C24 C -0.0163(4) 0.9299(3) -0.3413(3) 0.0275(9) Uani 1 1 d . . . . .
H24 H -0.0856 0.9596 -0.3769 0.033 Uiso 1 1 calc R U . . .
C28 C 0.4332(4) 0.7318(3) 0.1838(3) 0.0254(9) Uani 1 1 d . . . . .
H28A H 0.4688 0.7886 0.1976 0.030 Uiso 1 1 calc R U . . .
H28B H 0.4465 0.7006 0.2384 0.030 Uiso 1 1 calc R U . . .
C6 C 0.5312(4) 0.4958(3) -0.0681(3) 0.0292(10) Uani 1 1 d . . . . .
H6A H 0.4803 0.4492 -0.0973 0.035 Uiso 1 1 calc R U . . .
H6B H 0.6048 0.4700 -0.0382 0.035 Uiso 1 1 calc R U . . .

loop_
_atom_site_aniso_label
_atom_site_aniso_U_11
_atom_site_aniso_U_22
_atom_site_aniso_U_33
_atom_site_aniso_U_23
_atom_site_aniso_U_13
_atom_site_aniso_U_12
O1W 0.040(2) 0.0331(19) 0.052(2) 0.0002(17) 0.0106(17) -0.0061(16)
O2W 0.051(3) 0.043(2) 0.072(3) 0.010(2) 0.017(2) -0.001(2)
O3W 0.044(2) 0.046(2) 0.052(2) -0.0015(19) 0.0170(18) 0.0074(19)
O4W 0.135(8) 0.096(6) 0.111(6) 0.017(5) -0.001(5) -0.044(6)
O7W 0.098(17) 0.048(6) 0.070(7) 0.009(5) 0.017(7) -0.010(7)
O7WA 0.075(19) 0.063(10) 0.16(2) -0.039(12) 0.013(13) -0.013(10)
O9WA 0.20(3) 0.128(18) 0.087(11) -0.013(12) 0.054(15) 0.034(17)
O8WA 0.131(15) 0.079(10) 0.091(10) -0.014(8) 0.045(10) -0.001(9)
O14A 0.104(11) 0.068(9) 0.078(8) -0.015(7) 0.033(8) -0.035(8)
O6W 0.069(7) 0.047(6) 0.072(7) 0.004(5) 0.009(5) 0.006(5)
O13W 0.079(9) 0.098(11) 0.081(9) -0.018(8) 0.013(7) 0.000(8)
O5WA 0.34(5) 0.052(10) 0.13(2) -0.052(12) 0.17(3) -0.09(2)
O12A 0.135(14) 0.057(8) 0.071(8) -0.011(6) 0.024(8) -0.017(8)
O15W 0.091(11) 0.071(9) 0.095(10) -0.013(7) -0.022(8) 0.012(7)
C8X 0.053(7) 0.017(7) 0.028(11) 0.002(7) 0.015(9) -0.007(5)
C9X 0.073(7) 0.021(5) 0.053(7) -0.002(5) 0.014(6) -0.007(5)
C10X 0.096(10) 0.025(7) 0.059(9) 0.013(6) 0.036(9) 0.013(6)
C11X 0.067(8) 0.038(8) 0.068(12) 0.037(8) 0.033(9) 0.026(7)
C12X 0.049(6) 0.041(6) 0.042(6) 0.019(5) 0.018(5) 0.001(5)
C13X 0.047(5) 0.024(5) 0.021(5) 0.005(4) 0.004(5) -0.003(4)
N3X 0.043(5) 0.026(4) 0.038(5) 0.003(4) 0.004(4) -0.008(4)
C7X 0.056(5) 0.020(5) 0.032(5) -0.002(4) 0.012(5) -0.002(4)
C6X 0.052(7) 0.019(6) 0.020(8) 0.004(7) 0.008(7) -0.010(5)
C5X 0.050(7) 0.027(6) 0.017(6) 0.001(4) 0.013(5) -0.008(5)
N2X 0.025(5) 0.028(8) 0.042(10) -0.003(6) 0.011(5) -0.003(4)
C3X 0.033(6) 0.037(9) 0.026(8) -0.006(6) 0.017(5) -0.014(5)
O1X 0.041(5) 0.022(4) 0.047(4) -0.006(3) 0.003(4) 0.013(3)
C2X 0.026(5) 0.004(5) 0.033(5) -0.004(4) 0.018(4) 0.000(4)
O2X 0.11(2) 0.083(14) 0.15(2) -0.027(11) 0.057(15) 0.046(12)
C4X 0.035(9) 0.049(11) 0.042(10) 0.019(7) 0.016(6) -0.007(8)
O3X 0.113(17) 0.14(2) 0.023(8) 0.008(9) -0.014(8) 0.002(14)
C1X 0.025(5) 0.033(8) 0.030(6) -0.012(6) 0.014(4) -0.010(5)
N1X 0.031(5) 0.012(4) 0.030(4) -0.001(3) 0.019(4) -0.005(4)
O10W 0.054(6) 0.057(6) 0.118(10) -0.002(6) -0.002(6) 0.020(5)
O5W 0.070(8) 0.095(17) 0.133(18) -0.080(14) 0.026(9) -0.033(8)
O9W 0.074(7) 0.065(7) 0.063(6) -0.010(5) 0.011(5) 0.016(5)
O11W 0.099(11) 0.154(16) 0.073(8) -0.004(9) 0.032(7) 0.019(10)
O12W 0.160(15) 0.055(7) 0.142(13) -0.012(8) 0.107(12) -0.023(8)
O8W 0.144(14) 0.041(6) 0.207(18) 0.000(8) 0.127(14) -0.012(7)
O14W 0.105(13) 0.141(16) 0.120(13) -0.049(13) 0.029(10) -0.045(12)
C8XA 0.132(17) 0.046(8) 0.042(6) -0.001(6) 0.046(9) -0.027(9)
C9XA 0.17(3) 0.039(11) 0.064(17) 0.013(9) 0.07(2) -0.012(14)
C10A 0.21(3) 0.075(14) 0.100(16) 0.065(14) 0.09(2) 0.058(19)
C11A 0.106(14) 0.136(18) 0.080(12) 0.073(13) 0.052(11) 0.049(13)
C12A 0.080(7) 0.102(12) 0.050(7) 0.044(8) 0.022(7) 0.010(8)
C13A 0.077(7) 0.050(7) 0.027(5) 0.007(5) 0.003(6) -0.001(7)
C7XA 0.078(7) 0.069(9) 0.047(7) 0.004(7) 0.020(6) -0.016(7)
N3XA 0.080(14) 0.059(11) 0.037(12) 0.004(9) -0.002(10) -0.026(9)
C6XA 0.077(8) 0.039(8) 0.033(9) 0.008(9) 0.006(9) -0.008(6)
C5XA 0.133(19) 0.043(7) 0.043(10) -0.003(7) 0.031(12) -0.012(9)
N2XA 0.070(7) 0.027(9) 0.045(10) -0.008(7) 0.004(6) 0.021(5)
C3XA 0.103(11) 0.016(7) 0.037(10) 0.001(7) 0.005(6) -0.002(6)
O1XA 0.122(16) 0.15(2) 0.35(4) -0.17(2) 0.16(2) -0.060(15)
C2XA 0.078(9) 0.078(18) 0.099(18) -0.017(11) 0.044(11) 0.019(10)
C4XA 0.068(11) 0.044(11) 0.024(8) -0.009(5) 0.022(6) 0.005(8)
O3XA 0.051(6) 0.040(6) 0.043(8) -0.009(5) 0.018(5) -0.007(5)
O2XA 0.024(5) 0.037(6) 0.018(3) 0.006(3) 0.007(3) -0.001(4)
C1XA 0.054(9) 0.057(15) 0.099(14) 0.023(8) 0.023(8) 0.003(9)
N1XA 0.050(10) 0.15(2) 0.16(2) 0.041(18) 0.045(12) 0.034(10)
O8 0.0268(16) 0.0182(15) 0.0386(17) 0.0005(13) 0.0126(13) -0.0057(12)
O1 0.0291(17) 0.0273(18) 0.048(2) -0.0152(15) 0.0134(15) -0.0059(14)
O10 0.0263(16) 0.0217(16) 0.051(2) -0.0098(15) 0.0144(14) -0.0042(13)
O6 0.068(3) 0.029(2) 0.061(2) -0.0194(18) 0.043(2) -0.0190(19)
O12 0.039(2) 0.0248(17) 0.0345(17) -0.0048(14) 0.0053(14) 0.0008(14)
O7 0.0306(17) 0.0196(15) 0.0382(17) -0.0031(13) 0.0112(14) -0.0059(13)
O3 0.0250(16) 0.0190(15) 0.0416(18) -0.0056(13) 0.0077(13) -0.0030(13)
O9 0.0293(17) 0.0150(15) 0.0427(18) -0.0027(13) 0.0151(14) -0.0042(12)
O2 0.0288(16) 0.0183(15) 0.0373(17) -0.0060(13) 0.0108(13) -0.0064(12)
O5 0.038(2) 0.0244(18) 0.058(2) -0.0017(16) 0.0159(17) -0.0097(15)
N15 0.0254(18) 0.0170(17) 0.0315(18) -0.0010(15) 0.0108(15) -0.0030(15)
N3 0.0243(19) 0.0181(18) 0.0347(19) -0.0041(15) 0.0099(15) -0.0038(15)
N2 0.026(2) 0.0189(19) 0.037(2) -0.0069(15) 0.0089(16) -0.0025(14)
O11 0.044(2) 0.0210(17) 0.044(2) -0.0108(15) 0.0015(16) -0.0002(15)
N20 0.028(2) 0.022(2) 0.045(2) -0.0052(17) 0.0138(18) 0.0000(16)
N17 0.0261(19) 0.0136(17) 0.0366(19) -0.0005(14) 0.0129(15) -0.0035(14)
N16 0.0261(19) 0.0166(17) 0.0337(19) 0.0007(15) 0.0138(15) -0.0022(15)
N18 0.0259(19) 0.0160(17) 0.040(2) -0.0038(15) 0.0143(16) -0.0006(14)
N12 0.030(2) 0.026(2) 0.041(2) -0.0104(17) 0.0173(17) -0.0068(16)
N19 0.0284(19) 0.0201(18) 0.047(2) -0.0075(17) 0.0201(17) -0.0048(16)
N7 0.0253(19) 0.0155(17) 0.047(2) -0.0046(16) 0.0125(17) -0.0003(14)
O4 0.0307(18) 0.032(2) 0.050(2) -0.0047(16) 0.0097(15) -0.0073(15)
N11 0.038(2) 0.0197(19) 0.037(2) -0.0075(16) 0.0177(17) -0.0044(16)
C27 0.029(2) 0.0170(19) 0.0252(19) -0.0008(16) 0.0128(17) -0.0026(17)
C29 0.0195(19) 0.018(2) 0.029(2) 0.0005(16) 0.0049(16) 0.0000(15)
N23 0.032(2) 0.0201(18) 0.0342(19) -0.0026(15) 0.0110(16) -0.0020(16)
N6 0.0216(18) 0.0208(18) 0.044(2) -0.0098(16) 0.0103(15) -0.0006(15)
N5 0.0266(19) 0.0161(17) 0.036(2) -0.0028(15) 0.0092(16) -0.0048(14)
N24 0.037(2) 0.0249(19) 0.031(2) -0.0071(16) 0.0122(17) -0.0025(17)
N1 0.032(2) 0.031(2) 0.0306(19) -0.0132(17) 0.0126(16) -0.0047(17)
C7 0.027(2) 0.020(2) 0.049(3) -0.006(2) 0.016(2) 0.0011(18)
N13 0.033(2) 0.0204(18) 0.0317(19) -0.0016(15) 0.0118(16) -0.0012(16)
N22 0.031(2) 0.0213(18) 0.035(2) -0.0079(16) 0.0130(16) -0.0033(16)
N14 0.0218(17) 0.0178(17) 0.0316(18) -0.0036(14) 0.0108(14) -0.0022(14)
C15 0.027(2) 0.017(2) 0.031(2) -0.0042(16) 0.0156(18) -0.0046(17)
C17 0.025(2) 0.0146(19) 0.032(2) 0.0019(16) 0.0072(17) 0.0010(16)
C1 0.019(2) 0.026(2) 0.037(2) -0.0090(19) 0.0109(17) -0.0037(17)
C25 0.028(2) 0.0175(19) 0.037(2) -0.0060(17) 0.0160(18) 0.0006(17)
N10 0.033(2) 0.022(2) 0.036(2) -0.0040(16) 0.0140(16) -0.0081(16)
C31 0.020(2) 0.027(2) 0.048(3) -0.007(2) 0.0166(19) -0.0002(18)
N4 0.0263(19) 0.0159(17) 0.0344(19) -0.0019(15) 0.0111(15) -0.0014(14)
N9 0.033(2) 0.021(2) 0.048(2) -0.0067(17) 0.0185(18) -0.0046(17)
C3 0.031(2) 0.018(2) 0.031(2) 0.0000(17) 0.0154(18) -0.0052(17)
N8 0.030(2) 0.034(2) 0.041(2) -0.0085(19) 0.0135(18) -0.0107(18)
C11 0.035(3) 0.026(2) 0.037(2) -0.011(2) 0.016(2) -0.008(2)
N21 0.033(2) 0.024(2) 0.041(2) -0.0088(17) 0.0106(18) -0.0011(17)
C30 0.020(2) 0.023(2) 0.043(3) -0.0091(19) 0.0104(18) -0.0033(17)
C33 0.035(2) 0.019(2) 0.040(2) -0.0013(19) 0.015(2) -0.0035(19)
C26 0.028(2) 0.017(2) 0.032(2) -0.0043(17) 0.0118(17) -0.0003(17)
C4 0.030(2) 0.0139(19) 0.040(2) 0.0026(17) 0.0139(18) -0.0041(17)
C18 0.025(2) 0.015(2) 0.042(3) 0.0002(18) 0.0101(19) 0.0002(16)
C21 0.034(3) 0.022(2) 0.044(3) -0.0076(19) 0.021(2) -0.0074(19)
C5 0.027(2) 0.0118(18) 0.039(2) 0.0023(17) 0.0070(18) 0.0036(17)
C19 0.024(2) 0.022(2) 0.044(3) -0.0070(19) 0.0159(19) 0.0012(18)
C34 0.033(2) 0.018(2) 0.038(2) 0.0010(17) 0.0125(19) -0.0030(18)
C23 0.036(3) 0.021(2) 0.029(2) -0.0012(17) 0.0099(19) -0.0006(18)
C8 0.037(3) 0.024(2) 0.043(3) -0.015(2) 0.017(2) -0.003(2)
C12 0.026(2) 0.041(3) 0.031(2) -0.011(2) 0.0112(18) -0.007(2)
C35 0.037(2) 0.0119(18) 0.032(2) 0.0025(16) 0.0083(19) 0.0019(17)
C13 0.027(2) 0.022(2) 0.033(2) -0.0037(18) 0.0092(18) 0.0020(17)
C9 0.035(3) 0.024(2) 0.038(2) -0.0057(19) 0.018(2) -0.006(2)
C20 0.026(2) 0.024(2) 0.043(3) -0.0088(19) 0.016(2) -0.0019(18)
C22 0.034(2) 0.024(2) 0.032(2) -0.0051(18) 0.0177(19) -0.0067(19)
C2 0.023(2) 0.023(2) 0.045(3) -0.0030(19) 0.0140(19) -0.0046(17)
C10 0.033(3) 0.032(2) 0.031(2) -0.0101(19) 0.0135(19) -0.007(2)
C16 0.029(2) 0.019(2) 0.026(2) -0.0004(16) 0.0119(17) -0.0035(17)
C36 0.040(3) 0.019(2) 0.035(2) -0.0025(18) 0.018(2) 0.0044(18)
C14 0.020(2) 0.022(2) 0.032(2) -0.0056(17) 0.0113(17) 0.0008(16)
C32 0.026(2) 0.028(2) 0.050(3) -0.004(2) 0.016(2) -0.0092(19)
C24 0.032(2) 0.020(2) 0.028(2) -0.0031(17) 0.0071(18) 0.0023(18)
C28 0.026(2) 0.021(2) 0.030(2) -0.0037(17) 0.0095(17) -0.0023(17)
C6 0.029(2) 0.0132(19) 0.048(3) -0.0047(18) 0.016(2) 0.0046(17)

loop_
_atom_type_symbol
_atom_type_description
_atom_type_scat_dispersion_real
_atom_type_scat_dispersion_imag
_atom_type_scat_source
C C 0.0181 0.0091 'International Tables Vol C Tables 4.2.6.8 and 6.1.1.4'
H H 0.0000 0.0000 'International Tables Vol C Tables 4.2.6.8 and 6.1.1.4'
N N 0.0311 0.0180 'International Tables Vol C Tables 4.2.6.8 and 6.1.1.4'
O O 0.0492 0.0322 'International Tables Vol C Tables 4.2.6.8 and 6.1.1.4'

loop_
_geom_angle_atom_site_label_1
_geom_angle_atom_site_label_2
_geom_angle_atom_site_label_3
_geom_angle
C13X C8X C9X 126(2)
C13X C8X N3X 108.0(14)
C9X C8X N3X 125.9(19)
C8X C9X C10X 114.0(17)
C9X C10X C11X 122.9(17)
C12X C11X C10X 120(2)
C11X C12X C13X 118.8(14)
C8X C13X C12X 118.0(15)
C8X C13X C6X 110.2(16)
C12X C13X C6X 131.8(14)
C7X N3X C8X 107.0(12)
N3X C7X C6X 110.8(13)
C7X C6X C13X 103.8(16)
C7X C6X C5X 128.2(18)
C13X C6X C5X 127.0(19)
C6X C5X C3X 113(2)
C2X N2X C3X 127(3)
N2X C3X C5X 112(2)
N2X C3X C4X 105(3)
C5X C3X C4X 115.3(17)
O1X C2X N2X 122.6(18)
O1X C2X C1X 116.8(15)
N2X C2X C1X 120(2)
O2X C4X O3X 129(3)
O2X C4X C3X 116(3)
O3X C4X C3X 115(3)
N1X C1X C2X 110.5(12)
N3XA C8XA C13A 108.5(17)
N3XA C8XA C9XA 133(2)
C13A C8XA C9XA 118.4(19)
C10A C9XA C8XA 122(2)
C9XA C10A C11A 119(2)
C12A C11A C10A 122(2)
C11A C12A C13A 119.5(19)
C8XA C13A C12A 119.7(18)
C8XA C13A C6XA 106.0(18)
C12A C13A C6XA 134.2(19)
C6XA C7XA N3XA 111(2)
C7XA N3XA C8XA 106.5(19)
C7XA C6XA C13A 108(2)
C7XA C6XA C5XA 125(2)
C13A C6XA C5XA 126(3)
C6XA C5XA C3XA 113(3)
C2XA N2XA C3XA 119(3)
C4XA C3XA N2XA 114(3)
C4XA C3XA C5XA 99(3)
N2XA C3XA C5XA 107(3)
O1XA C2XA N2XA 128(4)
O1XA C2XA C1XA 120(3)
N2XA C2XA C1XA 110(3)
O3XA C4XA O2XA 126(3)
O3XA C4XA C3XA 115(3)
O2XA C4XA C3XA 119(3)
C2XA C1XA N1XA 114(3)
C27 N15 C15 112.4(4)
C27 N15 C26 122.0(4)
C15 N15 C26 125.1(4)
C3 N3 C15 112.1(4)
C3 N3 C2 121.4(4)
C15 N3 C2 122.3(4)
C1 N2 C2 123.4(4)
C1 N2 C14 112.5(4)
C2 N2 C14 124.0(4)
C31 N20 C32 121.7(4)
C31 N20 C20 112.9(4)
C32 N20 C20 124.2(4)
C29 N17 C28 123.9(4)
C29 N17 C17 112.7(4)
C28 N17 C17 122.9(4)
C27 N16 C28 119.4(4)
C27 N16 C16 111.2(4)
C28 N16 C16 123.2(4)
C29 N18 C30 123.1(4)
C29 N18 C18 112.9(4)
C30 N18 C18 122.6(4)
C11 N12 C24 111.7(4)
C11 N12 C12 121.5(4)
C24 N12 C12 122.6(4)
C31 N19 C19 112.8(4)
C31 N19 C30 122.6(4)
C19 N19 C30 124.5(4)
C7 N7 C6 121.9(4)
C7 N7 C19 112.5(4)
C6 N7 C19 123.2(4)
C11 N11 C23 112.8(4)
C11 N11 C10 122.9(4)
C23 N11 C10 123.2(4)
O8 C27 N15 125.7(4)
O8 C27 N16 125.8(4)
N15 C27 N16 108.5(4)
O9 C29 N18 125.8(4)
O9 C29 N17 126.3(4)
N18 C29 N17 107.9(4)
C35 N23 C34 122.2(4)
C35 N23 C23 112.0(4)
C34 N23 C23 122.0(4)
C5 N6 C18 112.8(4)
C5 N6 C6 124.3(4)
C18 N6 C6 122.2(4)
C5 N5 C4 122.5(4)
C5 N5 C17 112.6(4)
C4 N5 C17 121.3(4)
C35 N24 C36 123.4(4)
C35 N24 C24 112.6(4)
C36 N24 C24 124.1(4)
C1 N1 C12 122.9(4)
C1 N1 C13 112.2(4)
C12 N1 C13 124.0(5)
O4 C7 N7 126.3(5)
O4 C7 N8 125.0(5)
N7 C7 N8 108.6(4)
C25 N13 C36 122.9(4)
C25 N13 C13 112.2(4)
C36 N13 C13 123.9(4)
C33 N22 C34 122.4(4)
C33 N22 C22 112.7(4)
C34 N22 C22 123.9(4)
C25 N14 C26 120.8(4)
C25 N14 C14 111.5(4)
C26 N14 C14 121.9(4)
N15 C15 N3 115.9(4)
N15 C15 C16 103.3(3)
N3 C15 C16 103.0(3)
N17 C17 N5 113.9(4)
N17 C17 C18 103.5(4)
N5 C17 C18 102.7(4)
O1 C1 N2 125.7(5)
O1 C1 N1 125.7(5)
N2 C1 N1 108.6(4)
O7 C25 N13 125.6(4)
O7 C25 N14 126.2(4)
N13 C25 N14 108.3(4)
C9 N10 C10 122.6(4)
C9 N10 C22 112.9(4)
C10 N10 C22 124.0(4)
O10 C31 N20 126.5(5)
O10 C31 N19 125.9(5)
N20 C31 N19 107.5(4)
C3 N4 C4 121.9(4)
C3 N4 C16 112.8(4)
C4 N4 C16 125.1(4)
C9 N9 C8 123.8(4)
C9 N9 C21 112.6(4)
C8 N9 C21 123.5(4)
O2 C3 N3 126.2(5)
O2 C3 N4 125.8(4)
N3 C3 N4 108.0(4)
C7 N8 C20 112.9(4)
C7 N8 C8 122.6(4)
C20 N8 C8 124.5(4)
O6 C11 N11 126.2(5)
O6 C11 N12 124.9(5)
N11 C11 N12 108.8(4)
C33 N21 C21 113.1(4)
C33 N21 C32 122.8(4)
C21 N21 C32 123.5(4)
N19 C30 N18 114.5(4)
O11 C33 N22 126.0(5)
O11 C33 N21 125.9(5)
N22 C33 N21 108.1(4)
N14 C26 N15 112.8(4)
N5 C4 N4 115.0(4)
N6 C18 N18 114.6(4)
N6 C18 C17 103.4(4)
N18 C18 C17 103.0(4)
N21 C21 N9 113.9(4)
N21 C21 C22 102.9(4)
N9 C21 C22 103.1(4)
O3 C5 N5 125.8(5)
O3 C5 N6 125.8(5)
N5 C5 N6 108.5(4)
N19 C19 N7 115.3(4)
N19 C19 C20 103.2(4)
N7 C19 C20 103.0(4)
N22 C34 N23 113.9(4)
N11 C23 N23 113.7(4)
N11 C23 C24 102.8(4)
N23 C23 C24 102.7(4)
N9 C8 N8 115.0(4)
N1 C12 N12 113.5(4)
O12 C35 N23 126.2(5)
O12 C35 N24 125.7(5)
N23 C35 N24 108.1(4)
N1 C13 N13 115.9(4)
N1 C13 C14 103.0(4)
N13 C13 C14 102.9(4)
O5 C9 N9 125.9(5)
O5 C9 N10 125.7(5)
N9 C9 N10 108.3(4)
N20 C20 N8 115.2(4)
N20 C20 C19 102.9(4)
N8 C20 C19 102.5(4)
N10 C22 N22 113.7(4)
N10 C22 C21 103.1(4)
N22 C22 C21 103.2(4)
N2 C2 N3 113.6(4)
N11 C10 N10 113.8(4)
N4 C16 N16 115.6(4)
N4 C16 C15 103.0(4)
N16 C16 C15 103.1(3)
N24 C36 N13 114.2(4)
N2 C14 N14 115.1(4)
N2 C14 C13 103.1(4)
N14 C14 C13 103.9(4)
N20 C32 N21 113.7(4)
N24 C24 N12 115.7(4)
N24 C24 C23 103.5(4)
N12 C24 C23 103.2(4)
N17 C28 N16 113.9(4)
N6 C6 N7 113.6(4)

loop_
_geom_bond_atom_site_label_1
_geom_bond_atom_site_label_2
_geom_bond_distance
C8X C13X 1.38(2)
C8X C9X 1.378(18)
C8X N3X 1.40(3)
C9X C10X 1.389(17)
C10X C11X 1.397(19)
C11X C12X 1.375(18)
C12X C13X 1.400(15)
C13X C6X 1.43(2)
N3X C7X 1.390(15)
C7X C6X 1.41(3)
C6X C5X 1.46(3)
C5X C3X 1.54(3)
N2X C2X 1.37(3)
N2X C3X 1.39(4)
C3X C4X 1.66(5)
O1X C2X 1.28(2)
C2X C1X 1.535(16)
O2X C4X 1.17(5)
C4X O3X 1.26(5)
C1X N1X 1.43(2)
C8XA N3XA 1.38(4)
C8XA C13A 1.400(16)
C8XA C9XA 1.407(19)
C9XA C10A 1.37(2)
C10A C11A 1.39(2)
C11A C12A 1.370(19)
C12A C13A 1.409(18)
C13A C6XA 1.41(3)
C7XA C6XA 1.33(3)
C7XA N3XA 1.38(4)
C6XA C5XA 1.56(4)
C5XA C3XA 1.58(4)
N2XA C2XA 1.25(5)
N2XA C3XA 1.51(4)
C3XA C4XA 1.42(5)
O1XA C2XA 1.11(4)
C2XA C1XA 1.49(4)
C4XA O3XA 1.24(3)
C4XA O2XA 1.31(3)
C1XA N1XA 1.61(4)
O8 C27 1.224(6)
O1 C1 1.229(6)
O10 C31 1.224(6)
O6 C11 1.229(7)
O12 C35 1.231(6)
O7 C25 1.225(6)
O3 C5 1.235(6)
O9 C29 1.224(6)
O2 C3 1.222(6)
O5 C9 1.229(6)
N15 C27 1.370(6)
N15 C15 1.442(6)
N15 C26 1.451(6)
N3 C3 1.371(6)
N3 C15 1.456(6)
N3 C2 1.460(6)
N2 C1 1.359(6)
N2 C2 1.445(7)
N2 C14 1.445(6)
O11 C33 1.223(6)
N20 C31 1.373(7)
N20 C32 1.434(7)
N20 C20 1.447(6)
N17 C29 1.372(6)
N17 C28 1.439(6)
N17 C17 1.444(6)
N16 C27 1.380(6)
N16 C28 1.449(6)
N16 C16 1.455(6)
N18 C29 1.367(6)
N18 C30 1.451(6)
N18 C18 1.451(6)
N12 C11 1.363(7)
N12 C24 1.451(6)
N12 C12 1.457(6)
N19 C31 1.374(7)
N19 C19 1.449(6)
N19 C30 1.450(7)
N7 C7 1.354(7)
N7 C6 1.445(7)
N7 C19 1.451(6)
O4 C7 1.237(6)
N11 C11 1.352(7)
N11 C23 1.445(6)
N11 C10 1.445(6)
N23 C35 1.370(6)
N23 C34 1.455(6)
N23 C23 1.461(6)
N6 C5 1.360(6)
N6 C18 1.441(6)
N6 C6 1.441(6)
N5 C5 1.359(6)
N5 C4 1.442(6)
N5 C17 1.456(6)
N24 C35 1.372(7)
N24 C36 1.443(6)
N24 C24 1.444(6)
N1 C1 1.364(7)
N1 C12 1.441(6)
N1 C13 1.446(6)
C7 N8 1.357(7)
N13 C25 1.374(7)
N13 C36 1.448(6)
N13 C13 1.457(6)
N22 C33 1.362(7)
N22 C34 1.449(6)
N22 C22 1.453(6)
N14 C25 1.380(6)
N14 C26 1.445(6)
N14 C14 1.446(6)
C15 C16 1.556(6)
C17 C18 1.552(7)
N10 C9 1.365(7)
N10 C10 1.446(7)
N10 C22 1.446(6)
N4 C3 1.376(6)
N4 C4 1.444(6)
N4 C16 1.446(6)
N9 C9 1.363(7)
N9 C8 1.441(7)
N9 C21 1.454(6)
N8 C20 1.453(6)
N8 C8 1.459(7)
N21 C33 1.366(7)
N21 C21 1.446(6)
N21 C32 1.453(7)
C21 C22 1.554(7)
C19 C20 1.557(7)
C23 C24 1.552(7)
C13 C14 1.552(7)
